data_7041894
loop_
_publ_author_name
'Suzuki, Shuichi'
'Kira, Sayaka'
'Kozaki, Masatoshi'
'Yamamura, Masaki'
'Hasegawa, Toru'
'Nabeshima, Tatsuya'
'Okada, Keiji'

_publ_section_title
;
 An efficient synthetic method for organometallic radicals: structures and
 properties of gold(i)-(nitronyl nitroxide)-2-ide complexes.
;
_journal_issue 8
_journal_name_full 'Dalton transactions (Cambridge, England : 2003)'
_journal_page_first 2653
_journal_page_last 2659
_journal_paper_doi 10.1039/c6dt04685a
_journal_volume 46
_journal_year 2017
_chemical_formula_moiety 'C19 H21 Au N2 O5 P'
_chemical_formula_sum 'C19 H21 Au N2 O5 P'
_chemical_formula_weight 585.33
_space_group_IT_number 2
_symmetry_cell_setting triclinic
_symmetry_Int_Tables_number 2
_symmetry_space_group_name_Hall '-P 1'
_symmetry_space_group_name_H-M 'P -1'
_atom_sites_solution_hydrogens geom
_atom_sites_solution_primary direct
_atom_sites_solution_secondary difmap
_audit_update_record
;
2016-09-21 deposited with the CCDC.
2017-01-30 downloaded from the CCDC.
;
_cell_angle_alpha 66.34(3)
_cell_angle_beta 70.68(4)
_cell_angle_gamma 72.25(3)
_cell_formula_units_Z 4
_cell_length_a 12.636(10)
_cell_length_b 12.676(10)
_cell_length_c 14.952(11)
_cell_measurement_reflns_used 5536
_cell_measurement_temperature 293
_cell_measurement_theta_max 27.49
_cell_measurement_theta_min 4.02
_cell_volume 2029(3)
_computing_cell_refinement CrystalClear
_computing_data_collection 'CrystalClear (Rigaku Inc., 2008)'
_computing_data_reduction CrystalClear
_computing_molecular_graphics 'CrystalStructure 4.0'
_computing_publication_material 'CrystalStructure 4.0 (Rigaku, 2010)'
_computing_structure_refinement 'CRYSTALS (Carruthers, et al., 1999)'
_computing_structure_solution 'SHELXS97 (Sheldrick, 2008)'
_diffrn_ambient_temperature 200
_diffrn_detector_area_resol_mean 7.111
_diffrn_measured_fraction_theta_full 0.982
_diffrn_measured_fraction_theta_max 0.982
_diffrn_measurement_device_type 'Rigaku Saturn724'
_diffrn_measurement_method \w
_diffrn_radiation_type 'Mo K\a'
_diffrn_radiation_wavelength 0.71075
_diffrn_reflns_av_R_equivalents 0.0506
_diffrn_reflns_limit_h_max 16
_diffrn_reflns_limit_h_min -16
_diffrn_reflns_limit_k_max 16
_diffrn_reflns_limit_k_min -16
_diffrn_reflns_limit_l_max 19
_diffrn_reflns_limit_l_min -19
_diffrn_reflns_number 20651
_diffrn_reflns_theta_full 27.49
_diffrn_reflns_theta_max 27.49
_diffrn_standards_number 0
_exptl_absorpt_coefficient_mu 7.389
_exptl_absorpt_correction_T_max 0.863
_exptl_absorpt_correction_T_min 0.535
_exptl_absorpt_correction_type multi-scan
_exptl_absorpt_process_details 'REQAB (Rigaku, 1998)'
_exptl_crystal_colour purple
_exptl_crystal_density_diffrn 1.916
_exptl_crystal_density_method 'not measured'
_exptl_crystal_description platelet
_exptl_crystal_F_000 1132.00
_exptl_crystal_size_max 0.150
_exptl_crystal_size_mid 0.150
_exptl_crystal_size_min 0.020
_refine_diff_density_max 1.830
_refine_diff_density_min -1.860
_refine_ls_extinction_method none
_refine_ls_goodness_of_fit_ref 1.031
_refine_ls_hydrogen_treatment constr
_refine_ls_number_parameters 547
_refine_ls_number_reflns 9139
_refine_ls_R_factor_gt 0.0364
_refine_ls_shift/su_max 0.000
_refine_ls_structure_factor_coef F
_refine_ls_weighting_details 'w = 1/[1.0000\s(Fo^2^)]'
_refine_ls_weighting_scheme calc
_refine_ls_wR_factor_ref 0.0294
_reflns_number_gt 6641
_reflns_number_total 9139
_reflns_threshold_expression F>2.0\s(F)
_cod_data_source_file c6dt04685a2.cif
_cod_data_source_block NN-Au-tri-2-furyl-phosphine
_cod_depositor_comments 'Adding full bibliography for 7041894--7041898.cif.'
_cod_database_code 7041894

loop_
_symmetry_equiv_pos_site_id
_symmetry_equiv_pos_as_xyz
1 +X,+Y,+Z
2 -X,-Y,-Z

loop_
_atom_site_label
_atom_site_type_symbol
_atom_site_fract_x
_atom_site_fract_y
_atom_site_fract_z
_atom_site_U_iso_or_equiv
_atom_site_adp_type
_atom_site_occupancy
_atom_site_symmetry_multiplicity
_atom_site_calc_flag
_atom_site_refinement_flags
Au1 Au 0.81872(2) 0.28016(2) 1.029490(10) 0.02492(6) Uani 1.0 2 d .
Au2 Au 0.76228(2) 0.75408(2) 0.47029(2) 0.02622(7) Uani 1.0 2 d .
P1 P 1.01250(13) 0.25392(12) 0.98413(10) 0.0254(4) Uani 1.0 2 d .
P2 P 0.77512(13) 0.57162(12) 0.47144(11) 0.0262(4) Uani 1.0 2 d .
O1 O 0.6859(4) 0.1510(4) 0.9707(3) 0.0382(13) Uani 1.0 2 d .
O2 O 0.5546(4) 0.3911(3) 1.1647(3) 0.0342(12) Uani 1.0 2 d .
O3 O 1.0551(4) 0.1796(4) 1.1681(3) 0.0405(13) Uani 1.0 2 d .
O4 O 1.1715(4) 0.1514(4) 0.8505(3) 0.0386(13) Uani 1.0 2 d .
O5 O 1.1824(4) 0.3781(4) 0.9194(4) 0.0511(15) Uani 1.0 2 d .
O6 O 0.6066(4) 1.0066(3) 0.3636(3) 0.0338(12) Uani 1.0 2 d .
O7 O 0.8586(4) 0.9028(4) 0.5632(3) 0.0448(14) Uani 1.0 2 d .
O8 O 0.9409(4) 0.3897(3) 0.4279(3) 0.0380(13) Uani 1.0 2 d .
O9 O 0.6547(4) 0.4843(4) 0.4025(3) 0.0404(14) Uani 1.0 2 d .
O10 O 0.6610(4) 0.5127(4) 0.6633(3) 0.0355(12) Uani 1.0 2 d .
N1 N 0.6211(4) 0.2088(4) 1.0295(3) 0.0256(13) Uani 1.0 2 d .
N2 N 0.5576(4) 0.3200(4) 1.1215(3) 0.0279(13) Uani 1.0 2 d .
N3 N 0.6684(4) 1.0113(4) 0.4154(3) 0.0226(13) Uani 1.0 2 d .
N4 N 0.7859(4) 0.9633(4) 0.5082(3) 0.0262(13) Uani 1.0 2 d .
C1 C 0.6513(5) 0.2756(5) 1.0624(4) 0.0230(15) Uani 1.0 2 d .
C2 C 0.4483(5) 0.2882(5) 1.1278(4) 0.0267(16) Uani 1.0 2 d .
C3 C 0.4980(5) 0.1923(5) 1.0757(4) 0.0304(17) Uani 1.0 2 d .
C4 C 0.3755(5) 0.3991(5) 1.0713(5) 0.042(2) Uani 1.0 2 d .
C5 C 0.3840(5) 0.2453(5) 1.2370(4) 0.0393(19) Uani 1.0 2 d .
C6 C 0.4428(6) 0.2085(6) 0.9938(5) 0.047(3) Uani 1.0 2 d .
C7 C 0.5056(6) 0.0661(5) 1.1489(4) 0.043(2) Uani 1.0 2 d .
C8 C 1.0888(5) 0.1588(5) 1.0786(4) 0.0261(16) Uani 1.0 2 d .
C9 C 1.1733(5) 0.0661(5) 1.0824(4) 0.0320(17) Uani 1.0 2 d .
C10 C 1.1957(6) 0.0228(5) 1.1802(5) 0.0372(19) Uani 1.0 2 d .
C11 C 1.1234(6) 0.0958(6) 1.2277(5) 0.045(2) Uani 1.0 2 d .
C12 C 1.0583(5) 0.1765(5) 0.8972(4) 0.0285(16) Uani 1.0 2 d .
C13 C 0.9929(6) 0.1317(5) 0.8694(4) 0.0395(19) Uani 1.0 2 d .
C14 C 1.0748(6) 0.0744(6) 0.8013(5) 0.044(2) Uani 1.0 2 d .
C15 C 1.1767(6) 0.0871(6) 0.7933(5) 0.042(2) Uani 1.0 2 d .
C16 C 1.0692(5) 0.3835(5) 0.9263(4) 0.0256(16) Uani 1.0 2 d .
C17 C 1.0203(5) 0.4909(5) 0.8815(4) 0.0285(16) Uani 1.0 2 d .
C18 C 1.1031(6) 0.5608(6) 0.8432(5) 0.045(2) Uani 1.0 2 d .
C19 C 1.2002(6) 0.4922(6) 0.8676(5) 0.044(2) Uani 1.0 2 d .
C20 C 0.7380(5) 0.9213(5) 0.4649(4) 0.0233(15) Uani 1.0 2 d .
C21 C 0.6735(5) 1.1287(5) 0.4138(4) 0.0228(15) Uani 1.0 2 d .
C22 C 0.7385(5) 1.0908(5) 0.4971(4) 0.0276(16) Uani 1.0 2 d .
C23 C 0.7405(6) 1.1891(5) 0.3094(4) 0.047(2) Uani 1.0 2 d .
C24 C 0.5546(5) 1.2026(5) 0.4337(5) 0.0393(19) Uani 1.0 2 d .
C25 C 0.8332(6) 1.1529(6) 0.4728(5) 0.057(3) Uani 1.0 2 d .
C26 C 0.6571(6) 1.0904(6) 0.5999(5) 0.052(3) Uani 1.0 2 d .
C27 C 0.9110(5) 0.5088(5) 0.4110(4) 0.0269(16) Uani 1.0 2 d .
C28 C 0.9970(5) 0.5609(5) 0.3431(4) 0.0336(18) Uani 1.0 2 d .
C29 C 1.0853(6) 0.4714(6) 0.3156(5) 0.040(2) Uani 1.0 2 d .
C30 C 1.0476(6) 0.3710(6) 0.3687(5) 0.040(2) Uani 1.0 2 d .
C31 C 0.6732(5) 0.5837(5) 0.4062(4) 0.0271(16) Uani 1.0 2 d .
C32 C 0.6132(5) 0.6783(5) 0.3522(4) 0.0350(18) Uani 1.0 2 d .
C33 C 0.5492(6) 0.6409(6) 0.3123(5) 0.046(2) Uani 1.0 2 d .
C34 C 0.5795(6) 0.5242(6) 0.3438(5) 0.047(3) Uani 1.0 2 d .
C35 C 0.7438(5) 0.4651(5) 0.5940(4) 0.0286(17) Uani 1.0 2 d .
C36 C 0.7820(5) 0.3525(5) 0.6399(4) 0.0323(18) Uani 1.0 2 d .
C37 C 0.7250(6) 0.3253(6) 0.7430(5) 0.0388(19) Uani 1.0 2 d .
C38 C 0.6533(6) 0.4234(6) 0.7534(5) 0.041(2) Uani 1.0 2 d .
H1 H 0.4168 0.4266 1.0024 0.0520 Uiso 1.0 2 calc R
H2 H 0.3051 0.3824 1.0741 0.0521 Uiso 1.0 2 calc R
H3 H 0.3593 0.4585 1.1010 0.0520 Uiso 1.0 2 calc R
H4 H 0.3659 0.3062 1.2655 0.0462 Uiso 1.0 2 calc R
H5 H 0.3146 0.2246 1.2423 0.0461 Uiso 1.0 2 calc R
H6 H 0.4320 0.1775 1.2729 0.0464 Uiso 1.0 2 calc R
H7 H 0.4536 0.2814 0.9405 0.0630 Uiso 1.0 2 calc R
H8 H 0.4765 0.1447 0.9677 0.0630 Uiso 1.0 2 calc R
H9 H 0.3624 0.2099 1.0219 0.0631 Uiso 1.0 2 calc R
H10 H 0.5430 0.0561 1.1989 0.0502 Uiso 1.0 2 calc R
H11 H 0.4300 0.0499 1.1810 0.0502 Uiso 1.0 2 calc R
H12 H 0.5487 0.0127 1.1126 0.0502 Uiso 1.0 2 calc R
H13 H 1.2107 0.0349 1.0308 0.0397 Uiso 1.0 2 calc R
H14 H 1.2497 -0.0425 1.2050 0.0457 Uiso 1.0 2 calc R
H15 H 1.1190 0.0895 1.2930 0.0555 Uiso 1.0 2 calc R
H16 H 0.9140 0.1372 0.8900 0.0481 Uiso 1.0 2 calc R
H17 H 1.0573 0.0361 0.7680 0.0552 Uiso 1.0 2 calc R
H18 H 1.2438 0.0564 0.7543 0.0551 Uiso 1.0 2 calc R
H19 H 0.9446 0.5165 0.8765 0.0328 Uiso 1.0 2 calc R
H20 H 1.0948 0.6406 0.8061 0.0501 Uiso 1.0 2 calc R
H21 H 1.2685 0.5157 0.8535 0.0520 Uiso 1.0 2 calc R
H22 H 0.7034 1.1978 0.2596 0.0520 Uiso 1.0 2 calc R
H23 H 0.7454 1.2652 0.3051 0.0518 Uiso 1.0 2 calc R
H24 H 0.8162 1.1424 0.2978 0.0518 Uiso 1.0 2 calc R
H25 H 0.5146 1.1681 0.5019 0.0510 Uiso 1.0 2 calc R
H26 H 0.5596 1.2810 0.4232 0.0511 Uiso 1.0 2 calc R
H27 H 0.5139 1.2052 0.3886 0.0512 Uiso 1.0 2 calc R
H28 H 0.8848 1.1477 0.4103 0.0729 Uiso 1.0 2 calc R
H29 H 0.8016 1.2340 0.4664 0.0729 Uiso 1.0 2 calc R
H30 H 0.8740 1.1173 0.5251 0.0729 Uiso 1.0 2 calc R
H31 H 0.6986 1.0518 0.6516 0.0626 Uiso 1.0 2 calc R
H32 H 0.6235 1.1699 0.5981 0.0627 Uiso 1.0 2 calc R
H33 H 0.5979 1.0494 0.6138 0.0627 Uiso 1.0 2 calc R
H34 H 0.9972 0.6409 0.3189 0.0406 Uiso 1.0 2 calc R
H35 H 1.1555 0.4808 0.2699 0.0482 Uiso 1.0 2 calc R
H36 H 1.0894 0.2975 0.3658 0.0492 Uiso 1.0 2 calc R
H37 H 0.6130 0.7555 0.3426 0.0435 Uiso 1.0 2 calc R
H38 H 0.4984 0.6882 0.2720 0.0555 Uiso 1.0 2 calc R
H39 H 0.5517 0.4756 0.3279 0.0639 Uiso 1.0 2 calc R
H40 H 0.8374 0.3008 0.6102 0.0421 Uiso 1.0 2 calc R
H41 H 0.7343 0.2531 0.7939 0.0477 Uiso 1.0 2 calc R
H42 H 0.6043 0.4308 0.8136 0.0526 Uiso 1.0 2 calc R

loop_
_atom_site_aniso_label
_atom_site_aniso_U_11
_atom_site_aniso_U_22
_atom_site_aniso_U_33
_atom_site_aniso_U_12
_atom_site_aniso_U_13
_atom_site_aniso_U_23
Au1 0.01849(12) 0.02882(13) 0.02560(11) -0.00442(10) -0.00226(9) -0.00988(9)
Au2 0.02790(14) 0.02041(12) 0.03443(13) -0.00245(10) -0.01004(10) -0.01286(10)
P1 0.0209(8) 0.0279(9) 0.0279(8) -0.0048(7) -0.0043(7) -0.0112(7)
P2 0.0241(9) 0.0215(8) 0.0351(8) -0.0015(7) -0.0081(7) -0.0131(7)
O1 0.030(3) 0.047(3) 0.042(3) -0.002(2) -0.001(2) -0.030(2)
O2 0.031(3) 0.041(3) 0.042(3) -0.007(2) -0.0016(19) -0.030(2)
O3 0.049(3) 0.038(3) 0.036(3) 0.010(2) -0.021(3) -0.019(2)
O4 0.019(3) 0.058(3) 0.041(3) -0.005(2) 0.0013(19) -0.027(3)
O5 0.039(3) 0.039(3) 0.072(3) -0.004(3) -0.016(3) -0.016(3)
O6 0.034(3) 0.040(3) 0.037(3) -0.001(2) -0.018(2) -0.0198(19)
O7 0.053(3) 0.032(3) 0.063(3) 0.004(3) -0.040(3) -0.017(2)
O8 0.037(3) 0.020(3) 0.053(3) -0.0016(19) -0.007(3) -0.0140(19)
O9 0.046(3) 0.030(3) 0.055(3) -0.008(2) -0.024(3) -0.014(2)
O10 0.032(3) 0.034(3) 0.042(3) -0.006(2) -0.004(2) -0.019(2)
N1 0.027(3) 0.024(3) 0.020(3) 0.001(2) -0.002(2) -0.0098(19)
N2 0.018(3) 0.033(3) 0.030(3) -0.005(3) -0.000(2) -0.012(3)
N3 0.026(3) 0.021(3) 0.022(3) -0.006(2) -0.005(2) -0.0090(19)
N4 0.030(3) 0.022(3) 0.029(3) 0.000(3) -0.012(3) -0.010(2)
C1 0.013(3) 0.028(3) 0.029(3) -0.007(3) -0.002(3) -0.010(3)
C2 0.019(3) 0.032(4) 0.031(3) -0.005(3) -0.008(3) -0.011(3)
C3 0.025(4) 0.038(4) 0.029(3) -0.013(3) 0.002(3) -0.015(3)
C4 0.032(4) 0.043(4) 0.055(4) -0.006(3) -0.015(4) -0.017(4)
C5 0.025(4) 0.052(4) 0.039(4) -0.011(3) 0.006(3) -0.022(3)
C6 0.038(5) 0.069(5) 0.051(4) -0.017(4) -0.004(4) -0.035(4)
C7 0.048(5) 0.036(4) 0.042(4) -0.020(4) 0.004(4) -0.012(3)
C8 0.021(4) 0.027(4) 0.032(3) -0.006(3) -0.009(3) -0.009(3)
C9 0.033(4) 0.031(4) 0.036(4) -0.010(3) -0.006(3) -0.014(3)
C10 0.037(4) 0.025(4) 0.052(4) -0.001(3) -0.024(4) -0.009(3)
C11 0.054(5) 0.042(4) 0.043(4) -0.000(4) -0.026(4) -0.014(3)
C12 0.022(4) 0.035(4) 0.025(3) -0.005(3) -0.001(3) -0.011(3)
C13 0.041(5) 0.042(4) 0.037(4) -0.020(4) 0.008(3) -0.020(3)
C14 0.051(5) 0.045(4) 0.042(4) -0.008(4) -0.003(4) -0.027(3)
C15 0.032(4) 0.066(5) 0.040(4) -0.008(4) -0.002(3) -0.035(4)
C16 0.016(3) 0.035(4) 0.032(3) -0.010(3) -0.005(3) -0.015(3)
C17 0.019(4) 0.025(4) 0.038(4) -0.004(3) -0.010(3) -0.006(3)
C18 0.055(5) 0.029(4) 0.041(4) -0.003(4) -0.005(4) -0.011(3)
C19 0.034(5) 0.038(4) 0.057(4) -0.023(4) 0.007(4) -0.017(4)
C20 0.024(4) 0.022(3) 0.022(3) -0.005(3) -0.004(3) -0.007(3)
C21 0.032(4) 0.016(3) 0.018(3) -0.006(3) -0.001(3) -0.006(2)
C22 0.034(4) 0.017(3) 0.034(3) -0.003(3) -0.009(3) -0.011(3)
C23 0.047(5) 0.042(4) 0.040(4) -0.018(4) -0.002(4) -0.003(3)
C24 0.049(5) 0.034(4) 0.045(4) 0.003(3) -0.022(4) -0.021(3)
C25 0.059(6) 0.041(5) 0.081(6) -0.030(4) -0.026(5) -0.011(4)
C26 0.057(5) 0.059(5) 0.041(4) 0.014(4) -0.023(4) -0.026(4)
C27 0.027(4) 0.028(4) 0.032(3) -0.006(3) -0.008(3) -0.016(3)
C28 0.028(4) 0.027(4) 0.047(4) -0.004(3) -0.015(3) -0.010(3)
C29 0.034(4) 0.043(4) 0.043(4) -0.008(4) -0.012(4) -0.013(3)
C30 0.035(4) 0.038(4) 0.051(4) 0.015(3) -0.015(4) -0.031(4)
C31 0.028(4) 0.023(3) 0.036(3) -0.007(3) -0.009(3) -0.013(3)
C32 0.032(4) 0.029(4) 0.048(4) 0.000(3) -0.016(3) -0.017(3)
C33 0.048(5) 0.045(5) 0.046(4) 0.001(4) -0.024(4) -0.014(4)
C34 0.053(5) 0.050(5) 0.057(5) -0.012(4) -0.031(4) -0.022(4)
C35 0.033(4) 0.027(4) 0.035(3) -0.007(3) -0.014(3) -0.014(3)
C36 0.032(4) 0.029(4) 0.045(4) -0.005(3) -0.013(3) -0.019(3)
C37 0.047(5) 0.034(4) 0.038(4) -0.015(4) -0.016(4) -0.005(3)
C38 0.053(5) 0.050(5) 0.029(4) -0.024(4) -0.010(3) -0.012(3)

loop_
_atom_type_symbol
_atom_type_description
_atom_type_scat_dispersion_real
_atom_type_scat_dispersion_imag
_atom_type_scat_source
C C 0.0033 0.0016
;
International Tables for Crystallography
(1992, Vol. C, Tables 4.2.6.8 and 6.1.1.4)
;
H H 0.0000 0.0000
;
International Tables for Crystallography
(1992, Vol. C, Table 6.1.1.4)
;
Au Au -2.0133 8.8022
;
International Tables for Crystallography
(1992, Vol. C, Tables 4.2.6.8 and 6.1.1.4)
;
N N 0.0061 0.0033
;
International Tables for Crystallography
(1992, Vol. C, Tables 4.2.6.8 and 6.1.1.4)
;
O O 0.0106 0.0060
;
International Tables for Crystallography
(1992, Vol. C, Tables 4.2.6.8 and 6.1.1.4)
;
P P 0.1023 0.0942
;
International Tables for Crystallography
(1992, Vol. C, Tables 4.2.6.8 and 6.1.1.4)
;

loop_
_geom_angle_atom_site_label_1
_geom_angle_atom_site_label_2
_geom_angle_atom_site_label_3
_geom_angle
_geom_angle_publ_flag
P1 Au1 C1 168.81(19) yes
P2 Au2 C20 174.90(19) yes
Au1 P1 C8 117.45(18) yes
Au1 P1 C12 105.7(3) yes
Au1 P1 C16 115.92(18) yes
C8 P1 C12 102.1(3) yes
C8 P1 C16 106.2(3) yes
C12 P1 C16 108.3(3) yes
Au2 P2 C27 114.4(3) yes
Au2 P2 C31 106.94(19) yes
Au2 P2 C35 114.7(3) yes
C27 P2 C31 107.8(3) yes
C27 P2 C35 104.8(3) yes
C31 P2 C35 107.9(3) yes
C8 O3 C11 106.6(5) yes
C12 O4 C15 105.6(6) yes
C16 O5 C19 105.6(5) yes
C27 O8 C30 105.9(5) yes
C31 O9 C34 105.0(5) yes
C35 O10 C38 105.7(4) yes
O1 N1 C1 127.3(5) yes
O1 N1 C3 118.1(6) yes
C1 N1 C3 114.3(5) yes
O2 N2 C1 125.0(6) yes
O2 N2 C2 120.5(4) yes
C1 N2 C2 114.3(6) yes
O6 N3 C20 126.2(6) yes
O6 N3 C21 119.2(4) yes
C20 N3 C21 114.3(6) yes
O7 N4 C20 126.2(5) yes
O7 N4 C22 119.7(6) yes
C20 N4 C22 113.8(5) yes
Au1 C1 N1 118.9(4) yes
Au1 C1 N2 132.8(6) yes
N1 C1 N2 108.0(5) yes
N2 C2 C3 100.7(5) yes
N2 C2 C4 107.5(5) yes
N2 C2 C5 109.5(6) yes
C3 C2 C4 114.5(6) yes
C3 C2 C5 115.0(5) yes
C4 C2 C5 109.2(5) yes
N1 C3 C2 100.9(6) yes
N1 C3 C6 109.6(5) yes
N1 C3 C7 105.4(5) yes
C2 C3 C6 115.5(5) yes
C2 C3 C7 114.2(5) yes
C6 C3 C7 110.3(6) yes
P1 C8 O3 117.3(4) yes
P1 C8 C9 132.9(6) yes
O3 C8 C9 109.7(5) yes
C8 C9 C10 107.5(6) yes
C9 C10 C11 105.7(5) yes
O3 C11 C10 110.5(7) yes
P1 C12 O4 121.0(6) yes
P1 C12 C13 128.0(5) yes
O4 C12 C13 111.0(6) yes
C12 C13 C14 103.9(6) yes
C13 C14 C15 108.5(8) yes
O4 C15 C14 111.0(6) yes
P1 C16 O5 120.1(4) yes
P1 C16 C17 129.3(6) yes
O5 C16 C17 110.6(6) yes
C16 C17 C18 107.2(6) yes
C17 C18 C19 108.1(6) yes
O5 C19 C18 108.5(7) yes
Au2 C20 N3 124.1(6) yes
Au2 C20 N4 128.4(4) yes
N3 C20 N4 107.5(5) yes
N3 C21 C22 100.9(4) yes
N3 C21 C23 106.6(5) yes
N3 C21 C24 111.0(6) yes
C22 C21 C23 113.5(6) yes
C22 C21 C24 114.8(5) yes
C23 C21 C24 109.5(4) yes
N4 C22 C21 100.7(6) yes
N4 C22 C25 110.2(5) yes
N4 C22 C26 104.9(4) yes
C21 C22 C25 116.4(5) yes
C21 C22 C26 112.5(5) yes
C25 C22 C26 111.0(7) yes
P2 C27 O8 120.7(4) yes
P2 C27 C28 129.8(5) yes
O8 C27 C28 109.5(5) yes
C27 C28 C29 107.1(6) yes
C28 C29 C30 106.1(6) yes
O8 C30 C29 111.4(6) yes
P2 C31 O9 120.0(4) yes
P2 C31 C32 129.7(6) yes
O9 C31 C32 110.2(7) yes
C31 C32 C33 107.8(6) yes
C32 C33 C34 104.8(7) yes
O9 C34 C33 112.2(8) yes
P2 C35 O10 112.9(4) yes
P2 C35 C36 137.6(5) yes
O10 C35 C36 109.4(5) yes
C35 C36 C37 107.7(5) yes
C36 C37 C38 106.5(5) yes
O10 C38 C37 110.7(5) yes
C2 C4 H1 109.011 no
C2 C4 H2 109.846 no
C2 C4 H3 109.640 no
H1 C4 H2 109.441 no
H1 C4 H3 109.440 no
H2 C4 H3 109.449 no
C2 C5 H4 109.324 no
C2 C5 H5 110.523 no
C2 C5 H6 108.646 no
H4 C5 H5 109.442 no
H4 C5 H6 109.440 no
H5 C5 H6 109.446 no
C3 C6 H7 109.710 no
C3 C6 H8 109.909 no
C3 C6 H9 108.870 no
H7 C6 H8 109.450 no
H7 C6 H9 109.443 no
H8 C6 H9 109.444 no
C3 C7 H10 109.494 no
C3 C7 H11 109.637 no
C3 C7 H12 109.374 no
H10 C7 H11 109.438 no
H10 C7 H12 109.442 no
H11 C7 H12 109.442 no
C8 C9 H13 125.803 no
C10 C9 H13 126.685 no
C9 C10 H14 127.063 no
C11 C10 H14 127.244 no
O3 C11 H15 124.641 no
C10 C11 H15 124.865 no
C12 C13 H16 127.744 no
C14 C13 H16 128.403 no
C13 C14 H17 125.308 no
C15 C14 H17 126.170 no
O4 C15 H18 124.619 no
C14 C15 H18 124.382 no
C16 C17 H19 126.500 no
C18 C17 H19 126.254 no
C17 C18 H20 127.554 no
C19 C18 H20 124.367 no
O5 C19 H21 124.813 no
C18 C19 H21 126.655 no
C21 C23 H22 110.247 no
C21 C23 H23 109.328 no
C21 C23 H24 108.925 no
H22 C23 H23 109.442 no
H22 C23 H24 109.445 no
H23 C23 H24 109.437 no
C21 C24 H25 109.463 no
C21 C24 H26 109.965 no
C21 C24 H27 109.074 no
H25 C24 H26 109.444 no
H25 C24 H27 109.434 no
H26 C24 H27 109.445 no
C22 C25 H28 108.989 no
C22 C25 H29 109.274 no
C22 C25 H30 110.232 no
H28 C25 H29 109.440 no
H28 C25 H30 109.446 no
H29 C25 H30 109.444 no
C22 C26 H31 109.987 no
C22 C26 H32 109.399 no
C22 C26 H33 109.117 no
H31 C26 H32 109.441 no
H31 C26 H33 109.442 no
H32 C26 H33 109.440 no
C27 C28 H34 125.974 no
C29 C28 H34 126.947 no
C28 C29 H35 126.792 no
C30 C29 H35 127.087 no
O8 C30 H36 124.300 no
C29 C30 H36 124.317 no
C31 C32 H37 125.709 no
C33 C32 H37 126.455 no
C32 C33 H38 127.247 no
C34 C33 H38 127.953 no
O9 C34 H39 123.879 no
C33 C34 H39 123.947 no
C35 C36 H40 126.370 no
C37 C36 H40 125.904 no
C36 C37 H41 127.490 no
C38 C37 H41 126.005 no
O10 C38 H42 124.219 no
C37 C38 H42 125.073 no

loop_
_geom_bond_atom_site_label_1
_geom_bond_atom_site_label_2
_geom_bond_distance
_geom_bond_publ_flag
Au1 P1 2.270(3) yes
Au1 C1 2.022(6) yes
Au2 P2 2.262(3) yes
Au2 C20 2.019(6) yes
P1 C8 1.790(6) yes
P1 C12 1.780(7) yes
P1 C16 1.768(7) yes
P2 C27 1.764(6) yes
P2 C31 1.796(8) yes
P2 C35 1.788(5) yes
O1 N1 1.287(6) yes
O2 N2 1.289(8) yes
O3 C8 1.371(8) yes
O3 C11 1.363(8) yes
O4 C12 1.369(7) yes
O4 C15 1.374(10) yes
O5 C16 1.383(8) yes
O5 C19 1.387(8) yes
O6 N3 1.295(8) yes
O7 N4 1.293(7) yes
O8 C27 1.377(7) yes
O8 C30 1.357(7) yes
O9 C31 1.374(9) yes
O9 C34 1.354(10) yes
O10 C35 1.390(7) yes
O10 C38 1.365(6) yes
N1 C1 1.326(10) yes
N1 C3 1.520(8) yes
N2 C1 1.342(7) yes
N2 C2 1.517(9) yes
N3 C20 1.328(7) yes
N3 C21 1.500(8) yes
N4 C20 1.343(10) yes
N4 C22 1.503(7) yes
C2 C3 1.565(10) yes
C2 C4 1.519(7) yes
C2 C5 1.517(7) yes
C3 C6 1.518(11) yes
C3 C7 1.528(7) yes
C8 C9 1.321(7) yes
C9 C10 1.433(9) yes
C10 C11 1.334(9) yes
C12 C13 1.372(12) yes
C13 C14 1.440(9) yes
C14 C15 1.307(12) yes
C16 C17 1.308(7) yes
C17 C18 1.404(10) yes
C18 C19 1.335(10) yes
C21 C22 1.553(10) yes
C21 C23 1.517(7) yes
C21 C24 1.514(8) yes
C22 C25 1.497(11) yes
C22 C26 1.540(8) yes
C27 C28 1.349(8) yes
C28 C29 1.415(9) yes
C29 C30 1.336(9) yes
C31 C32 1.318(7) yes
C32 C33 1.419(12) yes
C33 C34 1.331(9) yes
C35 C36 1.324(7) yes
C36 C37 1.415(8) yes
C37 C38 1.329(9) yes
C4 H1 0.960 no
C4 H2 0.960 no
C4 H3 0.960 no
C5 H4 0.960 no
C5 H5 0.960 no
C5 H6 0.960 no
C6 H7 0.960 no
C6 H8 0.960 no
C6 H9 0.960 no
C7 H10 0.960 no
C7 H11 0.960 no
C7 H12 0.960 no
C9 H13 0.930 no
C10 H14 0.930 no
C11 H15 0.930 no
C13 H16 0.930 no
C14 H17 0.930 no
C15 H18 0.930 no
C17 H19 0.930 no
C18 H20 0.930 no
C19 H21 0.930 no
C23 H22 0.960 no
C23 H23 0.960 no
C23 H24 0.960 no
C24 H25 0.960 no
C24 H26 0.960 no
C24 H27 0.960 no
C25 H28 0.960 no
C25 H29 0.960 no
C25 H30 0.960 no
C26 H31 0.960 no
C26 H32 0.960 no
C26 H33 0.960 no
C28 H34 0.930 no
C29 H35 0.930 no
C30 H36 0.930 no
C32 H37 0.930 no
C33 H38 0.930 no
C34 H39 0.930 no
C36 H40 0.930 no
C37 H41 0.930 no
C38 H42 0.930 no

loop_
_geom_contact_atom_site_label_1
_geom_contact_atom_site_label_2
_geom_contact_distance
_geom_contact_publ_flag
_geom_contact_site_symmetry_2
Au1 O1 3.174(6) no .
Au1 O2 3.487(4) no .
Au1 C13 3.424(7) no .
Au2 O6 3.285(4) no .
Au2 O7 3.404(6) no .
Au2 O10 3.490(4) no .
Au2 C32 3.501(9) no .
O1 N2 3.412(7) no .
O1 C6 2.868(8) no .
O1 C7 2.936(7) no .
O2 N1 3.402(8) no .
O2 C4 2.987(10) no .
O2 C5 2.919(9) no .
O3 C16 3.485(6) no .
O4 O5 3.472(8) no .
O4 C8 3.252(8) no .
O4 C9 3.197(8) no .
O4 C16 3.317(8) no .
O5 C8 3.103(7) no .
O5 C12 3.546(10) no .
O6 N4 3.412(8) no .
O6 C22 3.592(10) no .
O6 C23 2.975(9) no .
O6 C24 2.889(9) no .
O7 N3 3.408(8) no .
O7 C21 3.591(7) no .
O7 C25 2.864(8) no .
O7 C26 2.978(8) no .
O8 O9 3.543(7) no .
O8 C31 3.550(7) no .
O8 C35 3.106(7) no .
O8 C36 3.077(7) no .
O9 C27 3.393(9) no .
O9 C35 3.305(9) no .
O10 C31 3.540(8) no .
N1 C4 3.346(7) no .
N2 C7 3.319(9) no .
N3 C26 3.242(10) no .
N4 C23 3.264(7) no .
C1 C4 3.338(8) no .
C1 C5 3.539(8) no .
C1 C6 3.545(11) no .
C1 C7 3.281(10) no .
C4 C6 2.871(11) no .
C5 C7 2.862(9) no .
C9 C12 3.170(9) no .
C20 C23 3.258(8) no .
C20 C24 3.556(8) no .
C20 C25 3.550(11) no .
C20 C26 3.238(10) no .
C23 C25 2.865(12) no .
C24 C25 3.584(11) no .
C24 C26 2.835(10) no .
C27 C36 3.335(7) no .
Au2 C15 3.570(6) no 2_766
Au2 C30 3.538(8) no 2_766
O1 C9 3.034(8) no 2_757
O1 C10 3.453(9) no 2_757
O1 C37 3.200(7) no .
O2 O10 3.373(6) no 2_667
O2 C4 3.484(7) no 2_667
O2 C23 3.465(8) no 1_546
O2 C38 3.216(8) no 2_667
O3 C18 3.259(8) no 2_767
O5 C6 3.588(8) no 1_655
O6 C7 3.562(9) no 1_564
O6 C15 3.227(7) no 2_766
O7 C11 3.216(10) no 2_767
O7 C30 3.153(8) no 2_766
O8 C25 3.403(10) no 1_545
O10 O2 3.373(6) no 2_667
O10 C29 3.395(10) no 2_766
O10 C33 3.595(10) no 2_666
O10 C34 3.253(10) no 2_666
N3 C15 3.566(9) no 2_766
C4 O2 3.484(7) no 2_667
C6 O5 3.588(8) no 1_455
C7 O6 3.562(9) no 1_546
C9 O1 3.034(8) no 2_757
C9 C13 3.460(11) no 2_757
C10 O1 3.453(9) no 2_757
C11 O7 3.216(10) no 2_767
C13 C9 3.460(11) no 2_757
C15 Au2 3.570(6) no 2_766
C15 O6 3.227(7) no 2_766
C15 N3 3.566(9) no 2_766
C16 C17 3.536(10) no 2_767
C17 C16 3.536(10) no 2_767
C17 C17 3.502(10) no 2_767
C17 C29 3.432(11) no 2_766
C18 O3 3.259(8) no 2_767
C19 C34 3.484(9) no 2_766
C23 O2 3.465(8) no 1_564
C25 O8 3.403(10) no 1_565
C28 C35 3.585(11) no 2_766
C28 C36 3.409(11) no 2_766
C29 O10 3.395(10) no 2_766
C29 C17 3.432(11) no 2_766
C29 C35 3.317(12) no 2_766
C29 C36 3.528(12) no 2_766
C30 Au2 3.538(8) no 2_766
C30 O7 3.153(8) no 2_766
C33 O10 3.595(10) no 2_666
C33 C38 3.428(13) no 2_666
C34 O10 3.253(10) no 2_666
C34 C19 3.484(9) no 2_766
C34 C38 3.473(12) no 2_666
C35 C28 3.585(11) no 2_766
C35 C29 3.317(12) no 2_766
C36 C28 3.409(11) no 2_766
C36 C29 3.528(12) no 2_766
C37 O1 3.200(7) no .
C38 O2 3.216(8) no 2_667
C38 C33 3.428(13) no 2_666
C38 C34 3.473(12) no 2_666
Au1 H16 3.0201 no .
Au1 H19 3.4252 no .
Au2 H34 3.3996 no .
Au2 H37 3.0887 no .
P1 H13 3.1346 no .
P1 H16 3.1093 no .
P1 H19 3.0457 no .
P2 H34 3.0838 no .
P2 H37 3.0721 no .
P2 H40 3.2290 no .
O1 H7 2.9782 no .
O1 H8 2.6872 no .
O1 H10 3.2094 no .
O1 H12 2.6478 no .
O1 H16 2.7121 no .
O2 H1 3.2507 no .
O2 H3 2.7105 no .
O2 H4 2.6460 no .
O2 H6 3.1205 no .
O3 H13 3.0978 no .
O3 H14 3.1148 no .
O4 H13 2.6330 no .
O4 H16 3.1567 no .
O4 H17 3.1066 no .
O5 H19 3.1109 no .
O5 H20 3.1037 no .
O6 H22 2.7047 no .
O6 H24 3.2620 no .
O6 H25 3.1899 no .
O6 H27 2.5535 no .
O6 H37 3.2955 no .
O7 H28 3.0661 no .
O7 H30 2.6001 no .
O7 H31 2.7039 no .
O7 H33 3.2597 no .
O8 H34 3.1225 no .
O8 H35 3.1215 no .
O8 H40 2.5474 no .
O9 H37 3.1034 no .
O9 H38 3.1265 no .
O10 H40 3.1154 no .
O10 H41 3.1112 no .
N1 H1 3.1454 no .
N1 H6 3.5742 no .
N1 H7 2.6055 no .
N1 H8 2.7349 no .
N1 H9 3.3040 no .
N1 H10 2.5903 no .
N1 H11 3.2713 no .
N1 H12 2.5910 no .
N2 H1 2.6189 no .
N2 H2 3.2886 no .
N2 H3 2.6168 no .
N2 H4 2.6527 no .
N2 H5 3.3162 no .
N2 H6 2.6452 no .
N2 H10 3.1126 no .
N3 H22 2.5976 no .
N3 H23 3.2581 no .
N3 H24 2.5910 no .
N3 H25 2.7291 no .
N3 H26 3.3076 no .
N3 H27 2.6105 no .
N3 H33 2.9945 no .
N4 H24 3.0326 no .
N4 H28 2.6441 no .
N4 H29 3.2879 no .
N4 H30 2.6491 no .
N4 H31 2.5859 no .
N4 H32 3.2560 no .
N4 H33 2.5787 no .
C1 H1 3.1881 no .
C1 H6 3.5104 no .
C1 H7 3.5150 no .
C1 H10 3.1130 no .
C2 H7 2.8146 no .
C2 H8 3.4207 no .
C2 H9 2.7796 no .
C2 H10 2.7202 no .
C2 H11 2.8612 no .
C2 H12 3.4053 no .
C3 H1 2.7111 no .
C3 H2 2.8574 no .
C3 H3 3.4035 no .
C3 H4 3.4069 no .
C3 H5 2.8576 no .
C3 H6 2.7290 no .
C4 H4 2.6351 no .
C4 H5 2.6873 no .
C4 H6 3.3004 no .
C4 H7 2.6816 no .
C4 H9 2.8407 no .
C5 H1 3.3031 no .
C5 H2 2.6648 no .
C5 H3 2.6521 no .
C5 H9 3.5261 no .
C5 H10 2.7408 no .
C5 H11 2.7641 no .
C6 H1 2.7334 no .
C6 H2 2.7809 no .
C6 H5 3.5910 no .
C6 H10 3.3262 no .
C6 H11 2.6986 no .
C6 H12 2.6675 no .
C7 H5 2.9803 no .
C7 H6 2.5414 no .
C7 H7 3.3201 no .
C7 H8 2.5954 no .
C7 H9 2.7721 no .
C8 H14 3.1179 no .
C8 H15 3.0873 no .
C9 H15 3.1090 no .
C11 H13 3.1046 no .
C12 H13 2.9115 no .
C12 H17 3.1126 no .
C12 H18 3.0819 no .
C13 H18 3.1288 no .
C15 H13 3.4899 no .
C15 H16 3.1291 no .
C16 H20 3.0838 no .
C16 H21 3.1035 no .
C17 H21 3.1208 no .
C19 H19 3.1123 no .
C20 H24 3.0834 no .
C20 H28 3.5652 no .
C20 H33 3.0447 no .
C21 H28 2.7353 no .
C21 H29 2.8322 no .
C21 H30 3.4029 no .
C21 H31 3.3870 no .
C21 H32 2.8404 no .
C21 H33 2.6730 no .
C22 H22 3.3848 no .
C22 H23 2.8274 no .
C22 H24 2.6760 no .
C22 H25 2.6840 no .
C22 H26 2.8867 no .
C22 H27 3.3815 no .
C23 H25 3.3040 no .
C23 H26 2.6212 no .
C23 H27 2.6902 no .
C23 H28 2.5446 no .
C23 H29 2.9938 no .
C24 H22 2.6714 no .
C24 H23 2.6490 no .
C24 H24 3.3011 no .
C24 H29 3.4726 no .
C24 H32 2.7103 no .
C24 H33 2.7285 no .
C25 H23 2.7486 no .
C25 H24 2.7522 no .
C25 H26 3.5281 no .
C25 H31 2.6939 no .
C25 H32 2.6973 no .
C25 H33 3.3199 no .
C26 H25 2.4220 no .
C26 H26 3.0895 no .
C26 H28 3.3266 no .
C26 H29 2.7069 no .
C26 H30 2.6673 no .
C27 H35 3.1214 no .
C27 H36 3.0786 no .
C27 H40 3.1699 no .
C28 H36 3.0990 no .
C30 H34 3.0996 no .
C31 H38 3.1099 no .
C31 H39 3.0602 no .
C32 H39 3.0806 no .
C34 H37 3.0795 no .
C35 H41 3.1117 no .
C35 H42 3.0930 no .
C36 H42 3.1016 no .
C38 H40 3.0951 no .
H1 H4 3.5105 no .
H1 H5 3.5600 no .
H1 H7 2.2413 no .
H1 H9 2.9126 no .
H2 H4 2.9147 no .
H2 H5 2.5211 no .
H2 H6 3.5455 no .
H2 H7 2.6953 no .
H2 H9 2.4391 no .
H3 H4 2.4514 no .
H3 H5 2.9628 no .
H3 H6 3.5154 no .
H4 H10 3.5746 no .
H5 H9 3.2196 no .
H5 H10 3.0707 no .
H5 H11 2.5788 no .
H6 H10 2.1403 no .
H6 H11 2.5174 no .
H6 H12 3.4755 no .
H7 H12 3.4900 no .
H8 H10 3.4861 no .
H8 H11 2.8415 no .
H8 H12 2.4075 no .
H9 H11 2.6297 no .
H9 H12 3.0712 no .
H13 H14 2.5487 no .
H14 H15 2.4285 no .
H16 H17 2.5550 no .
H17 H18 2.3814 no .
H19 H20 2.5212 no .
H20 H21 2.4159 no .
H22 H25 3.5627 no .
H22 H26 2.8912 no .
H22 H27 2.5328 no .
H22 H28 3.4811 no .
H23 H25 3.5053 no .
H23 H26 2.4347 no .
H23 H27 2.9788 no .
H23 H28 2.4797 no .
H23 H29 2.5831 no .
H24 H26 3.5014 no .
H24 H27 3.5559 no .
H24 H28 2.1627 no .
H24 H29 3.1055 no .
H24 H30 3.5793 no .
H25 H31 3.3615 no .
H25 H32 2.3065 no .
H25 H33 2.0852 no .
H26 H29 3.1640 no .
H26 H32 2.6868 no .
H26 H33 3.2091 no .
H27 H33 3.4792 no .
H28 H31 3.5554 no .
H28 H32 3.5783 no .
H29 H31 3.0017 no .
H29 H32 2.5501 no .
H29 H33 3.5691 no .
H30 H31 2.5039 no .
H30 H32 2.9445 no .
H30 H33 3.5397 no .
H34 H35 2.5308 no .
H35 H36 2.4216 no .
H37 H38 2.5346 no .
H38 H39 2.4226 no .
H40 H41 2.5269 no .
H41 H42 2.4104 no .
Au1 H20 3.5597 no 2_767
Au1 H21 3.4044 no 2_767
Au1 H22 3.1270 no 1_546
Au2 H4 3.5937 no 2_667
Au2 H18 3.2615 no 2_766
Au2 H25 3.2629 no 2_676
Au2 H27 3.4355 no 2_676
Au2 H36 3.3093 no 2_766
P1 H20 3.5926 no 2_767
O1 H13 2.3252 no 2_757
O1 H14 3.2039 no 2_757
O1 H41 2.3889 no .
O1 H42 3.4417 no .
O2 H1 2.6436 no 2_667
O2 H3 3.5955 no 2_667
O2 H21 2.7227 no 2_767
O2 H22 2.7776 no 1_546
O2 H23 3.3284 no 1_546
O2 H26 3.5593 no 1_546
O2 H27 3.2083 no 1_546
O2 H39 3.0189 no 1_556
O2 H42 2.5746 no 2_667
O3 H17 3.1265 no 2_757
O3 H20 2.5535 no 2_767
O3 H24 3.0594 no 1_546
O3 H28 3.4794 no 1_546
O4 H34 3.5626 no 2_766
O4 H37 3.3425 no 2_766
O5 H2 3.2066 no 1_655
O5 H7 3.3452 no 1_655
O5 H9 2.9658 no 1_655
O5 H19 3.5211 no 2_767
O6 H6 2.8476 no 1_564
O6 H10 2.6196 no 1_564
O6 H18 2.3065 no 2_766
O6 H25 2.7833 no 2_676
O6 H33 2.7643 no 2_676
O7 H5 3.1667 no 2_667
O7 H15 2.3026 no 2_767
O7 H28 3.2338 no 2_776
O7 H30 3.1651 no 2_776
O7 H36 2.2996 no 2_766
O8 H28 3.4752 no 1_545
O8 H29 2.8040 no 1_545
O8 H30 3.4186 no 1_545
O9 H23 3.3696 no 1_545
O9 H26 3.0314 no 1_545
O9 H29 3.0948 no 1_545
O10 H4 2.7867 no 2_667
O10 H26 3.3919 no 2_676
O10 H27 3.5156 no 2_676
O10 H35 2.8459 no 2_766
O10 H38 3.3674 no 2_666
O10 H39 2.6074 no 2_666
N1 H13 3.4413 no 2_757
N1 H41 3.2159 no .
N1 H42 3.3440 no .
N2 H1 3.0515 no 2_667
N2 H3 3.4701 no 2_667
N2 H22 2.8752 no 1_546
N2 H27 3.5694 no 1_546
N2 H42 3.5092 no 2_667
N3 H18 2.7758 no 2_766
N3 H25 3.3319 no 2_676
N4 H5 3.5749 no 2_667
N4 H15 3.3171 no 2_767
N4 H36 3.2787 no 2_766
C1 H1 3.4004 no 2_667
C1 H3 3.2674 no 2_667
C1 H22 2.9424 no 1_546
C1 H42 3.5964 no .
C4 H1 3.5565 no 2_667
C4 H21 3.5277 no 1_455
C4 H35 3.5887 no 1_456
C4 H42 3.3601 no 2_667
C5 H27 3.0204 no 1_546
C5 H33 3.4796 no 2_667
C5 H35 3.5318 no 1_456
C5 H36 3.5749 no 1_456
C6 H38 3.5390 no 2_666
C7 H18 3.5725 no 2_757
C7 H31 3.3869 no 2_667
C7 H33 3.2212 no 2_667
C8 H9 3.4747 no 1_655
C8 H16 3.5998 no 2_757
C8 H17 3.1937 no 2_757
C8 H20 3.4772 no 2_767
C9 H9 3.1225 no 1_655
C9 H16 2.9341 no 2_757
C9 H17 3.2913 no 2_757
C10 H9 3.3017 no 1_655
C10 H11 3.0876 no 1_655
C10 H16 3.3944 no 2_757
C10 H17 3.2753 no 2_757
C10 H31 2.9234 no 2_767
C10 H41 3.2273 no 2_757
C11 H5 3.4040 no 1_655
C11 H17 3.1866 no 2_757
C11 H24 3.5954 no 1_546
C11 H28 3.4294 no 1_546
C11 H31 3.0366 no 2_767
C12 H34 3.2862 no 2_766
C13 H13 3.3980 no 2_757
C13 H34 3.1182 no 2_766
C13 H41 3.5069 no .
C14 H24 3.3554 no 2_766
C14 H34 3.3096 no 2_766
C15 H10 3.4689 no 2_757
C15 H34 3.5648 no 2_766
C15 H37 3.4026 no 2_766
C16 H19 3.5856 no 2_767
C17 H35 3.5170 no 2_766
C18 H23 3.0467 no 2_776
C19 H2 3.3706 no 1_655
C19 H23 3.2148 no 2_776
C19 H39 3.5077 no 2_766
C20 H17 3.5343 no 2_766
C20 H18 3.1094 no 2_766
C20 H25 3.5240 no 2_676
C23 H17 3.5024 no 2_766
C23 H18 3.5372 no 2_766
C23 H20 3.0562 no 2_776
C23 H21 3.5431 no 2_776
C24 H6 3.4157 no 1_564
C24 H37 3.4648 no 2_676
C24 H39 3.1698 no 1_565
C25 H40 3.3116 no 1_565
C26 H6 3.4850 no 2_667
C26 H10 3.4992 no 2_667
C26 H11 3.0403 no 2_667
C26 H14 3.2679 no 2_767
C26 H15 3.4501 no 2_767
C26 H37 3.3974 no 2_676
C28 H19 3.5830 no 2_766
C28 H40 3.4814 no 2_766
C29 H4 3.5346 no 1_654
C29 H19 2.9579 no 2_766
C30 H19 3.3376 no 2_766
C32 H25 3.2132 no 2_676
C32 H26 3.4880 no 2_676
C32 H32 3.0609 no 2_676
C33 H7 3.5125 no 2_666
C33 H21 3.5753 no 2_766
C33 H32 3.1233 no 2_676
C34 H21 3.0831 no 2_766
C34 H23 3.4690 no 1_545
C34 H26 2.8841 no 1_545
C35 H34 3.5977 no 2_766
C35 H35 3.0984 no 2_766
C35 H39 3.4607 no 2_666
C36 H29 3.3949 no 1_545
C36 H34 3.0799 no 2_766
C36 H35 3.3043 no 2_766
C36 H38 3.4700 no 2_666
C37 H14 3.2843 no 2_757
C37 H16 3.4662 no .
C37 H34 3.4360 no 2_766
C37 H35 3.1708 no 2_766
C37 H38 2.9655 no 2_666
C38 H3 3.0417 no 2_667
C38 H4 3.2640 no 2_667
C38 H7 3.3893 no .
C38 H35 2.8870 no 2_766
C38 H38 2.8951 no 2_666
C38 H39 2.9382 no 2_666
H1 O2 2.6436 no 2_667
H1 N2 3.0515 no 2_667
H1 C1 3.4004 no 2_667
H1 C4 3.5565 no 2_667
H1 H1 3.1724 no 2_667
H1 H3 3.2135 no 2_667
H1 H21 3.0322 no 1_455
H1 H42 3.0198 no .
H2 O5 3.2066 no 1_455
H2 C19 3.3706 no 1_455
H2 H19 2.9815 no 2_667
H2 H21 3.1632 no 1_455
H2 H35 3.3957 no 1_456
H3 O2 3.5955 no 2_667
H3 N2 3.4701 no 2_667
H3 C1 3.2674 no 2_667
H3 C38 3.0417 no 2_667
H3 H1 3.2135 no 2_667
H3 H35 2.9863 no 1_456
H3 H42 2.4567 no 2_667
H4 Au2 3.5937 no 2_667
H4 O10 2.7867 no 2_667
H4 C29 3.5346 no 1_456
H4 C38 3.2640 no 2_667
H4 H27 2.7300 no 1_546
H4 H35 2.8960 no 1_456
H4 H36 3.3326 no 1_456
H4 H42 3.1565 no 2_667
H5 O7 3.1667 no 2_667
H5 N4 3.5749 no 2_667
H5 C11 3.4040 no 1_455
H5 H15 3.1482 no 1_455
H5 H31 3.2465 no 2_667
H5 H33 3.3393 no 2_667
H5 H35 3.3620 no 1_456
H5 H36 2.9412 no 1_456
H6 O6 2.8476 no 1_546
H6 C24 3.4157 no 1_546
H6 C26 3.4850 no 2_667
H6 H22 3.4519 no 1_546
H6 H27 2.4668 no 1_546
H6 H31 3.3917 no 2_667
H6 H33 2.7587 no 2_667
H7 O5 3.3452 no 1_455
H7 C33 3.5125 no 2_666
H7 C38 3.3893 no .
H7 H21 3.2650 no 1_455
H7 H38 2.9143 no 2_666
H7 H41 3.4959 no .
H7 H42 2.7816 no .
H8 H8 3.3089 no 2_657
H8 H12 2.8442 no 2_657
H8 H38 3.3159 no 2_666
H9 O5 2.9658 no 1_455
H9 C8 3.4747 no 1_455
H9 C9 3.1225 no 1_455
H9 C10 3.3017 no 1_455
H9 H13 3.2858 no 1_455
H9 H14 3.5946 no 1_455
H10 O6 2.6196 no 1_546
H10 C15 3.4689 no 2_757
H10 C26 3.4992 no 2_667
H10 H18 2.8073 no 2_757
H10 H22 3.5914 no 1_546
H10 H31 3.4306 no 2_667
H10 H33 2.8197 no 2_667
H10 H37 3.5423 no 1_546
H11 C10 3.0876 no 1_455
H11 C26 3.0403 no 2_667
H11 H14 2.7273 no 1_455
H11 H31 2.5623 no 2_667
H11 H32 3.3784 no 2_667
H11 H33 2.7537 no 2_667
H12 H8 2.8442 no 2_657
H12 H13 3.1324 no 2_757
H12 H18 3.4999 no 2_757
H13 O1 2.3252 no 2_757
H13 N1 3.4413 no 2_757
H13 C13 3.3980 no 2_757
H13 H9 3.2858 no 1_655
H13 H12 3.1324 no 2_757
H13 H16 2.7265 no 2_757
H13 H41 3.5582 no 2_757
H14 O1 3.2039 no 2_757
H14 C26 3.2679 no 2_767
H14 C37 3.2843 no 2_757
H14 H9 3.5946 no 1_655
H14 H11 2.7273 no 1_655
H14 H16 3.5458 no 2_757
H14 H31 2.3892 no 2_767
H14 H32 3.4011 no 2_767
H14 H40 3.5339 no 2_757
H14 H41 2.6095 no 2_757
H15 O7 2.3026 no 2_767
H15 N4 3.3171 no 2_767
H15 C26 3.4501 no 2_767
H15 H5 3.1482 no 1_655
H15 H28 2.9416 no 1_546
H15 H30 2.9288 no 2_767
H15 H31 2.6002 no 2_767
H15 H36 3.1166 no 1_556
H16 C8 3.5998 no 2_757
H16 C9 2.9341 no 2_757
H16 C10 3.3944 no 2_757
H16 C37 3.4662 no .
H16 H13 2.7265 no 2_757
H16 H14 3.5458 no 2_757
H16 H34 3.3885 no 2_766
H16 H41 2.7950 no .
H17 O3 3.1265 no 2_757
H17 C8 3.1937 no 2_757
H17 C9 3.2913 no 2_757
H17 C10 3.2753 no 2_757
H17 C11 3.1866 no 2_757
H17 C20 3.5343 no 2_766
H17 C23 3.5024 no 2_766
H17 H22 3.5772 no 2_766
H17 H24 2.6807 no 2_766
H18 Au2 3.2615 no 2_766
H18 O6 2.3065 no 2_766
H18 N3 2.7758 no 2_766
H18 C7 3.5725 no 2_757
H18 C20 3.1094 no 2_766
H18 C23 3.5372 no 2_766
H18 H10 2.8073 no 2_757
H18 H12 3.4999 no 2_757
H18 H22 3.1632 no 2_766
H18 H24 3.2653 no 2_766
H18 H37 3.0305 no 2_766
H19 O5 3.5211 no 2_767
H19 C16 3.5856 no 2_767
H19 C28 3.5830 no 2_766
H19 C29 2.9579 no 2_766
H19 C30 3.3376 no 2_766
H19 H2 2.9815 no 2_667
H19 H35 2.8522 no 2_766
H19 H36 3.5248 no 2_766
H20 Au1 3.5597 no 2_767
H20 P1 3.5926 no 2_767
H20 O3 2.5535 no 2_767
H20 C8 3.4772 no 2_767
H20 C23 3.0562 no 2_776
H20 H22 3.4022 no 2_776
H20 H23 2.4337 no 2_776
H20 H24 2.9233 no 2_776
H20 H28 3.2619 no 2_776
H21 Au1 3.4044 no 2_767
H21 O2 2.7227 no 2_767
H21 C4 3.5277 no 1_655
H21 C23 3.5431 no 2_776
H21 C33 3.5753 no 2_766
H21 C34 3.0831 no 2_766
H21 H1 3.0322 no 1_655
H21 H2 3.1632 no 1_655
H21 H7 3.2650 no 1_655
H21 H22 3.4104 no 2_776
H21 H23 2.8387 no 2_776
H21 H39 2.8927 no 2_766
H22 Au1 3.1270 no 1_564
H22 O2 2.7776 no 1_564
H22 N2 2.8752 no 1_564
H22 C1 2.9424 no 1_564
H22 H6 3.4519 no 1_564
H22 H10 3.5914 no 1_564
H22 H17 3.5772 no 2_766
H22 H18 3.1632 no 2_766
H22 H20 3.4022 no 2_776
H22 H21 3.4104 no 2_776
H23 O2 3.3284 no 1_564
H23 O9 3.3696 no 1_565
H23 C18 3.0467 no 2_776
H23 C19 3.2148 no 2_776
H23 C34 3.4690 no 1_565
H23 H20 2.4337 no 2_776
H23 H21 2.8387 no 2_776
H23 H39 3.0691 no 1_565
H24 O3 3.0594 no 1_564
H24 C11 3.5954 no 1_564
H24 C14 3.3554 no 2_766
H24 H17 2.6807 no 2_766
H24 H18 3.2653 no 2_766
H24 H20 2.9233 no 2_776
H25 Au2 3.2629 no 2_676
H25 O6 2.7833 no 2_676
H25 N3 3.3319 no 2_676
H25 C20 3.5240 no 2_676
H25 C32 3.2132 no 2_676
H25 H37 2.7055 no 2_676
H26 O2 3.5593 no 1_564
H26 O9 3.0314 no 1_565
H26 O10 3.3919 no 2_676
H26 C32 3.4880 no 2_676
H26 C34 2.8841 no 1_565
H26 H37 3.3900 no 2_676
H26 H39 2.2915 no 1_565
H27 Au2 3.4355 no 2_676
H27 O2 3.2083 no 1_564
H27 O10 3.5156 no 2_676
H27 N2 3.5694 no 1_564
H27 C5 3.0204 no 1_564
H27 H4 2.7300 no 1_564
H27 H6 2.4668 no 1_564
H27 H39 3.3186 no 1_565
H28 O3 3.4794 no 1_564
H28 O7 3.2338 no 2_776
H28 O8 3.4752 no 1_565
H28 C11 3.4294 no 1_564
H28 H15 2.9416 no 1_564
H28 H20 3.2619 no 2_776
H28 H36 3.4019 no 1_565
H29 O8 2.8040 no 1_565
H29 O9 3.0948 no 1_565
H29 C36 3.3949 no 1_565
H29 H40 2.8080 no 1_565
H30 O7 3.1651 no 2_776
H30 O8 3.4186 no 1_565
H30 H15 2.9288 no 2_767
H30 H40 2.9282 no 1_565
H31 C7 3.3869 no 2_667
H31 C10 2.9234 no 2_767
H31 C11 3.0366 no 2_767
H31 H5 3.2465 no 2_667
H31 H6 3.3917 no 2_667
H31 H10 3.4306 no 2_667
H31 H11 2.5623 no 2_667
H31 H14 2.3892 no 2_767
H31 H15 2.6002 no 2_767
H32 C32 3.0609 no 2_676
H32 C33 3.1233 no 2_676
H32 H11 3.3784 no 2_667
H32 H14 3.4011 no 2_767
H32 H37 2.7933 no 2_676
H32 H38 2.9182 no 2_676
H33 O6 2.7643 no 2_676
H33 C5 3.4796 no 2_667
H33 C7 3.2212 no 2_667
H33 H5 3.3393 no 2_667
H33 H6 2.7587 no 2_667
H33 H10 2.8197 no 2_667
H33 H11 2.7537 no 2_667
H33 H37 3.1249 no 2_676
H34 O4 3.5626 no 2_766
H34 C12 3.2862 no 2_766
H34 C13 3.1182 no 2_766
H34 C14 3.3096 no 2_766
H34 C15 3.5648 no 2_766
H34 C35 3.5977 no 2_766
H34 C36 3.0799 no 2_766
H34 C37 3.4360 no 2_766
H34 H16 3.3885 no 2_766
H34 H40 3.0116 no 2_766
H35 O10 2.8459 no 2_766
H35 C4 3.5887 no 1_654
H35 C5 3.5318 no 1_654
H35 C17 3.5170 no 2_766
H35 C35 3.0984 no 2_766
H35 C36 3.3043 no 2_766
H35 C37 3.1708 no 2_766
H35 C38 2.8870 no 2_766
H35 H2 3.3957 no 1_654
H35 H3 2.9863 no 1_654
H35 H4 2.8960 no 1_654
H35 H5 3.3620 no 1_654
H35 H19 2.8522 no 2_766
H35 H42 3.2365 no 2_766
H36 Au2 3.3093 no 2_766
H36 O7 2.2996 no 2_766
H36 N4 3.2787 no 2_766
H36 C5 3.5749 no 1_654
H36 H4 3.3326 no 1_654
H36 H5 2.9412 no 1_654
H36 H15 3.1166 no 1_554
H36 H19 3.5248 no 2_766
H36 H28 3.4019 no 1_545
H37 O4 3.3425 no 2_766
H37 C15 3.4026 no 2_766
H37 C24 3.4648 no 2_676
H37 C26 3.3974 no 2_676
H37 H10 3.5423 no 1_564
H37 H18 3.0305 no 2_766
H37 H25 2.7055 no 2_676
H37 H26 3.3900 no 2_676
H37 H32 2.7933 no 2_676
H37 H33 3.1249 no 2_676
H38 O10 3.3674 no 2_666
H38 C6 3.5390 no 2_666
H38 C36 3.4700 no 2_666
H38 C37 2.9655 no 2_666
H38 C38 2.8951 no 2_666
H38 H7 2.9143 no 2_666
H38 H8 3.3159 no 2_666
H38 H32 2.9182 no 2_676
H38 H41 3.1881 no 2_666
H38 H42 3.0718 no 2_666
H39 O2 3.0189 no 1_554
H39 O10 2.6074 no 2_666
H39 C19 3.5077 no 2_766
H39 C24 3.1698 no 1_545
H39 C35 3.4607 no 2_666
H39 C38 2.9382 no 2_666
H39 H21 2.8927 no 2_766
H39 H23 3.0691 no 1_545
H39 H26 2.2915 no 1_545
H39 H27 3.3186 no 1_545
H39 H42 3.0139 no 2_666
H40 C25 3.3116 no 1_545
H40 C28 3.4814 no 2_766
H40 H14 3.5339 no 2_757
H40 H29 2.8080 no 1_545
H40 H30 2.9282 no 1_545
H40 H34 3.0116 no 2_766
H41 O1 2.3889 no .
H41 N1 3.2159 no .
H41 C10 3.2273 no 2_757
H41 C13 3.5069 no .
H41 H7 3.4959 no .
H41 H13 3.5582 no 2_757
H41 H14 2.6095 no 2_757
H41 H16 2.7950 no .
H41 H38 3.1881 no 2_666
H42 O1 3.4417 no .
H42 O2 2.5746 no 2_667
H42 N1 3.3440 no .
H42 N2 3.5092 no 2_667
H42 C1 3.5964 no .
H42 C4 3.3601 no 2_667
H42 H1 3.0198 no .
H42 H3 2.4567 no 2_667
H42 H4 3.1565 no 2_667
H42 H7 2.7816 no .
H42 H35 3.2365 no 2_766
H42 H38 3.0718 no 2_666
H42 H39 3.0139 no 2_666

loop_
_geom_torsion_atom_site_label_1
_geom_torsion_atom_site_label_2
_geom_torsion_atom_site_label_3
_geom_torsion_atom_site_label_4
_geom_torsion
_geom_torsion_publ_flag
Au1 P1 C8 O3 -51.5(5) no
Au1 P1 C8 C9 126.5(5) no
Au1 P1 C12 O4 176.6(3) no
Au1 P1 C12 C13 -5.4(4) no
Au1 P1 C16 O5 163.4(4) no
Au1 P1 C16 C17 -20.3(7) no
C8 P1 C12 O4 -60.1(4) no
C8 P1 C12 C13 117.9(4) no
C12 P1 C8 O3 -166.5(4) no
C12 P1 C8 C9 11.5(7) no
C8 P1 C16 O5 31.0(5) no
C8 P1 C16 C17 -152.8(5) no
C16 P1 C8 O3 80.1(5) no
C16 P1 C8 C9 -101.9(6) no
C12 P1 C16 O5 -78.1(5) no
C12 P1 C16 C17 98.2(6) no
C16 P1 C12 O4 51.8(4) no
C16 P1 C12 C13 -130.3(4) no
Au2 P2 C27 O8 162.9(4) no
Au2 P2 C27 C28 -19.7(7) no
Au2 P2 C31 O9 -174.3(3) no
Au2 P2 C31 C32 10.4(5) no
Au2 P2 C35 O10 33.3(6) no
Au2 P2 C35 C36 -142.1(7) no
C27 P2 C31 O9 62.2(4) no
C27 P2 C31 C32 -113.1(5) no
C31 P2 C27 O8 -78.3(5) no
C31 P2 C27 C28 99.2(7) no
C27 P2 C35 O10 159.6(5) no
C27 P2 C35 C36 -15.8(9) no
C35 P2 C27 O8 36.4(6) no
C35 P2 C27 C28 -146.1(6) no
C31 P2 C35 O10 -85.7(5) no
C31 P2 C35 C36 98.9(8) no
C35 P2 C31 O9 -50.5(5) no
C35 P2 C31 C32 134.2(5) no
C8 O3 C11 C10 -1.4(7) no
C11 O3 C8 P1 178.9(5) no
C11 O3 C8 C9 0.5(7) no
C12 O4 C15 C14 1.2(5) no
C15 O4 C12 P1 177.2(4) no
C15 O4 C12 C13 -1.1(5) no
C16 O5 C19 C18 -1.4(7) no
C19 O5 C16 P1 177.9(5) no
C19 O5 C16 C17 1.0(7) no
C27 O8 C30 C29 -0.5(8) no
C30 O8 C27 P2 178.2(5) no
C30 O8 C27 C28 0.3(7) no
C31 O9 C34 C33 -1.0(6) no
C34 O9 C31 P2 -176.5(4) no
C34 O9 C31 C32 -0.4(5) no
C35 O10 C38 C37 -0.4(8) no
C38 O10 C35 P2 -175.6(6) no
C38 O10 C35 C36 1.1(8) no
O1 N1 C1 Au1 -5.9(6) no
O1 N1 C1 N2 179.7(4) no
O1 N1 C3 C2 -172.9(4) no
O1 N1 C3 C6 -50.7(5) no
O1 N1 C3 C7 68.0(6) no
C1 N1 C3 C2 12.5(5) no
C1 N1 C3 C6 134.7(4) no
C1 N1 C3 C7 -106.7(5) no
C3 N1 C1 Au1 168.1(3) no
C3 N1 C1 N2 -6.2(5) no
O2 N2 C1 Au1 8.4(7) no
O2 N2 C1 N1 -178.4(4) no
O2 N2 C2 C3 -174.1(4) no
O2 N2 C2 C4 65.9(5) no
O2 N2 C2 C5 -52.6(5) no
C1 N2 C2 C3 10.8(5) no
C1 N2 C2 C4 -109.3(5) no
C1 N2 C2 C5 132.2(4) no
C2 N2 C1 Au1 -176.7(4) no
C2 N2 C1 N1 -3.5(5) no
O6 N3 C20 Au2 -0.2(7) no
O6 N3 C20 N4 179.9(4) no
O6 N3 C21 C22 171.3(4) no
O6 N3 C21 C23 -70.0(5) no
O6 N3 C21 C24 49.2(5) no
C20 N3 C21 C22 -14.2(5) no
C20 N3 C21 C23 104.5(5) no
C20 N3 C21 C24 -136.3(4) no
C21 N3 C20 Au2 -174.2(3) no
C21 N3 C20 N4 5.8(5) no
O7 N4 C20 Au2 -0.1(7) no
O7 N4 C20 N3 179.8(4) no
O7 N4 C22 C21 171.5(4) no
O7 N4 C22 C25 48.0(6) no
O7 N4 C22 C26 -71.6(6) no
C20 N4 C22 C21 -14.3(5) no
C20 N4 C22 C25 -137.8(5) no
C20 N4 C22 C26 102.7(5) no
C22 N4 C20 Au2 -173.9(4) no
C22 N4 C20 N3 6.0(5) no
N2 C2 C3 N1 -12.4(4) no
N2 C2 C3 C6 -130.4(4) no
N2 C2 C3 C7 100.2(5) no
C4 C2 C3 N1 102.5(5) no
C4 C2 C3 C6 -15.5(7) no
C4 C2 C3 C7 -144.9(5) no
C5 C2 C3 N1 -129.9(5) no
C5 C2 C3 C6 112.0(5) no
C5 C2 C3 C7 -17.3(8) no
P1 C8 C9 C10 -177.5(5) no
O3 C8 C9 C10 0.6(7) no
C8 C9 C10 C11 -1.4(8) no
C9 C10 C11 O3 1.7(8) no
P1 C12 C13 C14 -177.6(3) no
O4 C12 C13 C14 0.6(5) no
C12 C13 C14 C15 0.2(6) no
C13 C14 C15 O4 -0.9(6) no
P1 C16 C17 C18 -176.8(5) no
O5 C16 C17 C18 -0.3(7) no
C16 C17 C18 C19 -0.6(8) no
C17 C18 C19 O5 1.2(8) no
N3 C21 C22 N4 15.3(4) no
N3 C21 C22 C25 134.5(4) no
N3 C21 C22 C26 -95.9(5) no
C23 C21 C22 N4 -98.3(5) no
C23 C21 C22 C25 20.8(7) no
C23 C21 C22 C26 150.4(5) no
C24 C21 C22 N4 134.8(5) no
C24 C21 C22 C25 -106.1(5) no
C24 C21 C22 C26 23.5(7) no
P2 C27 C28 C29 -177.7(5) no
O8 C27 C28 C29 -0.0(8) no
C27 C28 C29 C30 -0.3(8) no
C28 C29 C30 O8 0.5(9) no
P2 C31 C32 C33 177.2(4) no
O9 C31 C32 C33 1.5(6) no
C31 C32 C33 C34 -2.0(6) no
C32 C33 C34 O9 1.8(7) no
P2 C35 C36 C37 174.1(7) no
O10 C35 C36 C37 -1.4(8) no
C35 C36 C37 C38 1.1(9) no
C36 C37 C38 O10 -0.4(10) no
